data_2220574
loop_
_publ_author_name
'Su, Zhen-Hong'
'Wang, Qing-Zhi'
'Teng, Lei'
'Zhang, Yong'

_publ_section_title
;
 4-(1,3-Benzothiazol-2-yl)-<i>N</i>-(2-pyridylmethyl)aniline
 monohydrate
;
_journal_coeditor_code LH2740
_journal_issue 1
_journal_name_full 'Acta Crystallographica Section E'
_journal_page_first o86
_journal_paper_doi 10.1107/S1600536808041238
_journal_volume 65
_journal_year 2009
_chemical_formula_iupac 'C19 H15 N3 S, H2 O'
_chemical_formula_moiety 'C19 H15 N3 S, H2 O'
_chemical_formula_sum 'C19 H17 N3 O S'
_chemical_formula_weight 335.42
_chemical_name_systematic
;
4-(1,3-Benzothiazol-2-yl)-<i>N</i>-(2-pyridylmethyl)aniline monohydrate
;
_space_group_IT_number 2
_symmetry_cell_setting triclinic
_symmetry_space_group_name_Hall '-P 1'
_symmetry_space_group_name_H-M 'P -1'
_atom_sites_solution_hydrogens geom
_atom_sites_solution_primary direct
_atom_sites_solution_secondary difmap
_audit_creation_method SHELXL-97
_cell_angle_alpha 99.5970(10)
_cell_angle_beta 103.5990(10)
_cell_angle_gamma 99.8130(10)
_cell_formula_units_Z 2
_cell_length_a 6.5042(3)
_cell_length_b 11.5721(5)
_cell_length_c 11.9415(5)
_cell_measurement_reflns_used 1809
_cell_measurement_temperature 298(2)
_cell_measurement_theta_max 26.0
_cell_measurement_theta_min 1.8
_cell_volume 840.52(6)
_computing_cell_refinement 'SAINT-Plus (Bruker, 2007)'
_computing_data_collection 'SMART (Bruker, 2007)'
_computing_data_reduction 'SAINT-Plus (Bruker, 2007)'
_computing_molecular_graphics 'SHELXTL (Sheldrick, 2008)'
_computing_publication_material 'SHELXTL (Sheldrick, 2008)'
_computing_structure_refinement 'SHELXL97 (Sheldrick, 2008)'
_computing_structure_solution 'SHELXS97 (Sheldrick, 2008)'
_diffrn_ambient_temperature 298(2)
_diffrn_measured_fraction_theta_full 0.990
_diffrn_measured_fraction_theta_max 0.987
_diffrn_measurement_device_type 'Bruker SMART CCD'
_diffrn_measurement_method '\f and \w scans'
_diffrn_radiation_monochromator graphite
_diffrn_radiation_source 'fine-focus sealed tube'
_diffrn_radiation_type MoK\a
_diffrn_radiation_wavelength 0.71073
_diffrn_reflns_av_R_equivalents 0.0738
_diffrn_reflns_av_sigmaI/netI 0.0771
_diffrn_reflns_limit_h_max 8
_diffrn_reflns_limit_h_min -8
_diffrn_reflns_limit_k_max 14
_diffrn_reflns_limit_k_min -11
_diffrn_reflns_limit_l_max 10
_diffrn_reflns_limit_l_min -14
_diffrn_reflns_number 5408
_diffrn_reflns_theta_full 26.00
_diffrn_reflns_theta_max 26.00
_diffrn_reflns_theta_min 1.80
_exptl_absorpt_coefficient_mu 0.203
_exptl_absorpt_correction_T_max 0.9800
_exptl_absorpt_correction_T_min 0.9606
_exptl_absorpt_correction_type multi-scan
_exptl_absorpt_process_details '(SADABS; Sheldrick, 1997)'
_exptl_crystal_colour yellow
_exptl_crystal_density_diffrn 1.325
_exptl_crystal_density_method 'not measured'
_exptl_crystal_description plate
_exptl_crystal_F_000 352
_exptl_crystal_size_max 0.20
_exptl_crystal_size_mid 0.10
_exptl_crystal_size_min 0.10
_refine_diff_density_max 0.247
_refine_diff_density_min -0.277
_refine_ls_extinction_method none
_refine_ls_goodness_of_fit_ref 0.983
_refine_ls_hydrogen_treatment mixed
_refine_ls_matrix_type full
_refine_ls_number_parameters 227
_refine_ls_number_reflns 3243
_refine_ls_number_restraints 4
_refine_ls_restrained_S_all 0.983
_refine_ls_R_factor_all 0.0733
_refine_ls_R_factor_gt 0.0529
_refine_ls_shift/su_max 0.000
_refine_ls_shift/su_mean 0.000
_refine_ls_structure_factor_coef Fsqd
_refine_ls_weighting_details 'calc w=1/[\s^2^(Fo^2^)+(0.0653P)^2^] where P=(Fo^2^+2Fc^2^)/3'
_refine_ls_weighting_scheme calc
_refine_ls_wR_factor_gt 0.1235
_refine_ls_wR_factor_ref 0.1329
_reflns_number_gt 2342
_reflns_number_total 3243
_reflns_threshold_expression I>2\s(I)
_cod_data_source_file lh2740.cif
_cod_data_source_block I
_cod_depositor_comments
;
The following automatic conversions were performed:
'_symmetry_cell_setting' value 'Triclinic' changed to 'triclinic'
according to '/home/saulius/struct/CIF-dictionaries/cif_core.dic'
dictionary named 'cif_core.dic' version 2.4.1 from 2010-06-29.

Automatic conversion script
Id: cif_fix_enum 1527 2010-12-29 10:47:43Z saulius 

The following automatic conversions were performed:

'_symmetry_cell_setting' value 'Triclinic' changed to 'triclinic'
according to /home/saulius/struct/CIF-dictionaries/cif_core.dic
dictionary named 'cif_core.dic' version 2.4.1 from 2010-06-29.

Automatic conversion script
Id: cif_fix_values 1715 2011-07-08 13:25:40Z adriana 
;
_cod_original_sg_symbol_H-M P-1
_cod_database_code 2220574
_cod_database_fobs_code 2220574

loop_
_symmetry_equiv_pos_as_xyz
'x, y, z'
'-x, -y, -z'

loop_
_atom_site_type_symbol
_atom_site_label
_atom_site_fract_x
_atom_site_fract_y
_atom_site_fract_z
_atom_site_U_iso_or_equiv
_atom_site_adp_type
_atom_site_calc_flag
_atom_site_refinement_flags
_atom_site_occupancy
_atom_site_disorder_assembly
_atom_site_disorder_group
C C1 0.4402(3) 0.43406(18) -0.20560(17) 0.0522(5) Uani d . 1 . .
C C2 0.5812(4) 0.4597(2) -0.2737(2) 0.0691(7) Uani d . 1 . .
H H2 0.6917 0.4186 -0.2762 0.083 Uiso calc R 1 . .
C C3 0.5534(5) 0.5473(2) -0.3374(2) 0.0801(8) Uani d . 1 . .
H H3 0.6479 0.5659 -0.3826 0.096 Uiso calc R 1 . .
C C4 0.3900(5) 0.6079(2) -0.3361(2) 0.0845(8) Uani d . 1 . .
H H4 0.3748 0.6659 -0.3810 0.101 Uiso calc R 1 . .
C C5 0.2492(5) 0.5842(2) -0.2699(2) 0.0785(7) Uani d . 1 . .
H H5 0.1382 0.6252 -0.2692 0.094 Uiso calc R 1 . .
C C6 0.2765(4) 0.49671(19) -0.20326(18) 0.0580(6) Uani d . 1 . .
C C7 0.2929(3) 0.34399(17) -0.08419(16) 0.0464(5) Uani d . 1 . .
C C8 0.2525(3) 0.26241(17) -0.00708(16) 0.0463(5) Uani d . 1 . .
C C9 0.3952(3) 0.18903(19) 0.02435(17) 0.0517(5) Uani d . 1 . .
H H9 0.5194 0.1946 -0.0020 0.062 Uiso calc R 1 . .
C C10 0.3564(3) 0.10838(19) 0.09370(17) 0.0532(5) Uani d . 1 . .
H H10 0.4541 0.0600 0.1128 0.064 Uiso calc R 1 . .
C C11 0.1720(3) 0.09818(18) 0.13580(17) 0.0492(5) Uani d . 1 . .
C C12 0.0305(3) 0.17363(18) 0.10587(18) 0.0529(5) Uani d . 1 . .
H H12 -0.0918 0.1701 0.1339 0.064 Uiso calc R 1 . .
C C13 0.0701(3) 0.25266(19) 0.03563(18) 0.0528(5) Uani d . 1 . .
H H13 -0.0275 0.3010 0.0160 0.063 Uiso calc R 1 . .
C C15 -0.0523(3) -0.00822(19) 0.24393(18) 0.0552(5) Uani d . 1 . .
H H15A -0.0695 -0.0890 0.2582 0.066 Uiso calc R 1 . .
H H15B -0.1768 -0.0071 0.1811 0.066 Uiso calc R 1 . .
C C16 -0.0534(3) 0.07696(18) 0.35445(16) 0.0479(5) Uani d . 1 . .
C C17 0.1128(4) 0.1740(2) 0.41260(19) 0.0659(6) Uani d . 1 . .
H H17 0.2336 0.1912 0.3844 0.079 Uiso calc R 1 . .
C C18 0.0975(5) 0.2455(2) 0.5135(2) 0.0775(7) Uani d . 1 . .
H H18 0.2085 0.3115 0.5542 0.093 Uiso calc R 1 . .
C C19 -0.0808(5) 0.2189(2) 0.5533(2) 0.0765(7) Uani d . 1 . .
H H19 -0.0941 0.2657 0.6214 0.092 Uiso calc R 1 . .
C C20 -0.2392(4) 0.1217(2) 0.4904(2) 0.0727(7) Uani d . 1 . .
H H20 -0.3609 0.1032 0.5176 0.087 Uiso calc R 1 . .
N N1 0.4450(3) 0.34715(15) -0.13801(15) 0.0531(4) Uani d . 1 . .
N N2 0.1390(3) 0.01759(17) 0.20410(16) 0.0592(5) Uani d D 1 . .
H H2A 0.228(3) -0.0288(16) 0.2148(19) 0.069(7) Uiso d D 1 . .
N N3 -0.2300(3) 0.05079(16) 0.39105(15) 0.0590(5) Uani d . 1 . .
O O1 0.4135(2) -0.14685(15) 0.26027(16) 0.0699(5) Uani d D 1 . .
H H1A 0.526(3) -0.0972(19) 0.299(2) 0.105 Uiso d D 1 . .
H H1B 0.450(4) -0.2003(18) 0.218(2) 0.105 Uiso d D 1 . .
S S1 0.12798(10) 0.44713(5) -0.11189(5) 0.0648(2) Uani d . 1 . .

loop_
_atom_site_aniso_label
_atom_site_aniso_U_11
_atom_site_aniso_U_22
_atom_site_aniso_U_33
_atom_site_aniso_U_12
_atom_site_aniso_U_13
_atom_site_aniso_U_23
C1 0.0604(12) 0.0473(12) 0.0409(11) 0.0022(10) 0.0057(10) 0.0090(9)
C2 0.0644(14) 0.0747(17) 0.0662(15) 0.0035(12) 0.0152(12) 0.0250(13)
C3 0.0883(18) 0.0772(18) 0.0708(16) -0.0063(16) 0.0207(14) 0.0314(14)
C4 0.118(2) 0.0620(16) 0.0721(17) 0.0093(16) 0.0193(17) 0.0320(14)
C5 0.111(2) 0.0603(16) 0.0683(16) 0.0275(14) 0.0192(15) 0.0222(13)
C6 0.0778(14) 0.0480(12) 0.0430(11) 0.0124(11) 0.0102(10) 0.0059(10)
C7 0.0538(11) 0.0440(11) 0.0377(10) 0.0095(9) 0.0104(9) 0.0024(8)
C8 0.0536(11) 0.0447(11) 0.0393(10) 0.0115(9) 0.0126(9) 0.0049(9)
C9 0.0516(11) 0.0609(13) 0.0463(11) 0.0149(10) 0.0177(9) 0.0129(10)
C10 0.0599(12) 0.0596(13) 0.0478(12) 0.0242(10) 0.0183(10) 0.0154(10)
C11 0.0603(12) 0.0486(12) 0.0399(10) 0.0139(10) 0.0165(9) 0.0069(9)
C12 0.0582(12) 0.0539(13) 0.0538(12) 0.0182(10) 0.0253(10) 0.0106(10)
C13 0.0606(12) 0.0497(12) 0.0528(12) 0.0207(10) 0.0192(10) 0.0098(10)
C15 0.0672(13) 0.0500(12) 0.0495(12) 0.0096(10) 0.0204(10) 0.0104(10)
C16 0.0602(12) 0.0452(12) 0.0395(10) 0.0091(10) 0.0133(9) 0.0149(9)
C17 0.0731(15) 0.0648(15) 0.0502(13) -0.0061(12) 0.0172(11) 0.0067(11)
C18 0.0994(19) 0.0625(16) 0.0526(14) -0.0088(14) 0.0143(14) -0.0003(12)
C19 0.120(2) 0.0629(16) 0.0481(14) 0.0175(16) 0.0324(15) 0.0041(12)
C20 0.0930(18) 0.0738(17) 0.0644(15) 0.0196(14) 0.0441(14) 0.0167(13)
N1 0.0573(10) 0.0527(10) 0.0500(10) 0.0111(8) 0.0145(8) 0.0145(8)
N2 0.0734(12) 0.0598(12) 0.0590(11) 0.0262(10) 0.0310(10) 0.0225(10)
N3 0.0709(12) 0.0540(11) 0.0558(11) 0.0069(9) 0.0288(9) 0.0125(9)
O1 0.0666(10) 0.0648(11) 0.0849(12) 0.0193(8) 0.0325(9) 0.0125(9)
S1 0.0899(5) 0.0624(4) 0.0565(4) 0.0371(3) 0.0298(3) 0.0170(3)

loop_
_atom_type_symbol
_atom_type_description
_atom_type_scat_dispersion_real
_atom_type_scat_dispersion_imag
_atom_type_scat_source
C C 0.0033 0.0016 'International Tables Vol C Tables 4.2.6.8 and 6.1.1.4'
H H 0.0000 0.0000 'International Tables Vol C Tables 4.2.6.8 and 6.1.1.4'
N N 0.0061 0.0033 'International Tables Vol C Tables 4.2.6.8 and 6.1.1.4'
O O 0.0106 0.0060 'International Tables Vol C Tables 4.2.6.8 and 6.1.1.4'
S S 0.1246 0.1234 'International Tables Vol C Tables 4.2.6.8 and 6.1.1.4'

loop_
_geom_angle_atom_site_label_1
_geom_angle_atom_site_label_2
_geom_angle_atom_site_label_3
_geom_angle_site_symmetry_1
_geom_angle_site_symmetry_3
_geom_angle
_geom_angle_publ_flag
C2 C1 C6 . . 119.7(2) ?
C2 C1 N1 . . 125.2(2) ?
C6 C1 N1 . . 115.02(19) ?
C3 C2 C1 . . 118.4(2) ?
C3 C2 H2 . . 120.8 ?
C1 C2 H2 . . 120.8 ?
C4 C3 C2 . . 121.8(3) ?
C4 C3 H3 . . 119.1 ?
C2 C3 H3 . . 119.1 ?
C5 C4 C3 . . 120.9(3) ?
C5 C4 H4 . . 119.5 ?
C3 C4 H4 . . 119.5 ?
C4 C5 C6 . . 118.2(3) ?
C4 C5 H5 . . 120.9 ?
C6 C5 H5 . . 120.9 ?
C1 C6 C5 . . 121.0(2) ?
C1 C6 S1 . . 109.75(17) ?
C5 C6 S1 . . 129.3(2) ?
N1 C7 C8 . . 124.97(18) ?
N1 C7 S1 . . 114.73(15) ?
C8 C7 S1 . . 120.30(15) ?
C9 C8 C13 . . 117.53(19) ?
C9 C8 C7 . . 120.40(18) ?
C13 C8 C7 . . 122.05(19) ?
C10 C9 C8 . . 121.39(19) ?
C10 C9 H9 . . 119.3 ?
C8 C9 H9 . . 119.3 ?
C9 C10 C11 . . 120.9(2) ?
C9 C10 H10 . . 119.5 ?
C11 C10 H10 . . 119.5 ?
N2 C11 C12 . . 123.07(19) ?
N2 C11 C10 . . 119.30(19) ?
C12 C11 C10 . . 117.63(19) ?
C13 C12 C11 . . 120.76(19) ?
C13 C12 H12 . . 119.6 ?
C11 C12 H12 . . 119.6 ?
C12 C13 C8 . . 121.7(2) ?
C12 C13 H13 . . 119.1 ?
C8 C13 H13 . . 119.1 ?
N2 C15 C16 . . 115.24(17) ?
N2 C15 H15A . . 108.5 ?
C16 C15 H15A . . 108.5 ?
N2 C15 H15B . . 108.5 ?
C16 C15 H15B . . 108.5 ?
H15A C15 H15B . . 107.5 ?
N3 C16 C17 . . 122.3(2) ?
N3 C16 C15 . . 114.46(18) ?
C17 C16 C15 . . 123.3(2) ?
C16 C17 C18 . . 118.9(2) ?
C16 C17 H17 . . 120.6 ?
C18 C17 H17 . . 120.6 ?
C19 C18 C17 . . 119.6(2) ?
C19 C18 H18 . . 120.2 ?
C17 C18 H18 . . 120.2 ?
C20 C19 C18 . . 118.0(2) ?
C20 C19 H19 . . 121.0 ?
C18 C19 H19 . . 121.0 ?
N3 C20 C19 . . 123.8(2) ?
N3 C20 H20 . . 118.1 ?
C19 C20 H20 . . 118.1 ?
C7 N1 C1 . . 111.11(18) ?
C11 N2 C15 . . 124.34(19) ?
C11 N2 O1 . . 124.36(14) ?
C15 N2 O1 . . 110.78(13) ?
C11 N2 H2A . . 117.8(16) ?
C15 N2 H2A . . 117.1(16) ?
C16 N3 C20 . . 117.4(2) ?
N2 O1 H1A . . 99(2) ?
N2 O1 H1B . . 132(2) ?
H1A O1 H1B . . 107.1(15) ?
C6 S1 C7 . . 89.37(10) ?

loop_
_geom_bond_atom_site_label_1
_geom_bond_atom_site_label_2
_geom_bond_site_symmetry_2
_geom_bond_distance
_geom_bond_publ_flag
C1 C2 . 1.389(3) ?
C1 C6 . 1.390(3) ?
C1 N1 . 1.390(3) ?
C2 C3 . 1.376(3) ?
C2 H2 . 0.9300 ?
C3 C4 . 1.371(4) ?
C3 H3 . 0.9300 ?
C4 C5 . 1.366(4) ?
C4 H4 . 0.9300 ?
C5 C6 . 1.398(3) ?
C5 H5 . 0.9300 ?
C6 S1 . 1.723(2) ?
C7 N1 . 1.299(3) ?
C7 C8 . 1.458(3) ?
C7 S1 . 1.757(2) ?
C8 C9 . 1.391(3) ?
C8 C13 . 1.392(3) ?
C9 C10 . 1.377(3) ?
C9 H9 . 0.9300 ?
C10 C11 . 1.400(3) ?
C10 H10 . 0.9300 ?
C11 N2 . 1.360(3) ?
C11 C12 . 1.400(3) ?
C12 C13 . 1.372(3) ?
C12 H12 . 0.9300 ?
C13 H13 . 0.9300 ?
C15 N2 . 1.436(3) ?
C15 C16 . 1.512(3) ?
C15 H15A . 0.9700 ?
C15 H15B . 0.9700 ?
C16 N3 . 1.328(2) ?
C16 C17 . 1.373(3) ?
C17 C18 . 1.378(3) ?
C17 H17 . 0.9300 ?
C18 C19 . 1.361(4) ?
C18 H18 . 0.9300 ?
C19 C20 . 1.360(3) ?
C19 H19 . 0.9300 ?
C20 N3 . 1.345(3) ?
C20 H20 . 0.9300 ?
N2 O1 . 2.877(2) ?
N2 H2A . 0.856(10) ?
O1 H1A . 0.830(9) ?
O1 H1B . 0.836(9) ?

loop_
_geom_hbond_atom_site_label_D
_geom_hbond_atom_site_label_H
_geom_hbond_atom_site_label_A
_geom_hbond_site_symmetry_A
_geom_hbond_distance_DH
_geom_hbond_distance_HA
_geom_hbond_distance_DA
_geom_hbond_angle_DHA
_geom_hbond_publ_flag
N2 H2A O1 . 0.856(10) 2.030(11) 2.877(2) 171(2) yes
O1 H1B N1 2_655 0.836(9) 2.102(11) 2.929(2) 170(3) yes
O1 H1A N3 1_655 0.830(9) 2.069(10) 2.889(2) 169(3) yes
C18 H18 Cg 1_556 0.93 2.82 3.689(3) 156 yes

loop_
_geom_torsion_atom_site_label_1
_geom_torsion_atom_site_label_2
_geom_torsion_atom_site_label_3
_geom_torsion_atom_site_label_4
_geom_torsion_site_symmetry_1
_geom_torsion_site_symmetry_2
_geom_torsion_site_symmetry_3
_geom_torsion_site_symmetry_4
_geom_torsion
_geom_torsion_publ_flag
C6 C1 C2 C3 . . . . 0.0(3) ?
N1 C1 C2 C3 . . . . 179.0(2) ?
C1 C2 C3 C4 . . . . -0.8(4) ?
C2 C3 C4 C5 . . . . 0.8(4) ?
C3 C4 C5 C6 . . . . 0.1(4) ?
C2 C1 C6 C5 . . . . 0.9(3) ?
N1 C1 C6 C5 . . . . -178.17(19) ?
C2 C1 C6 S1 . . . . -179.81(16) ?
N1 C1 C6 S1 . . . . 1.1(2) ?
C4 C5 C6 C1 . . . . -1.0(3) ?
C4 C5 C6 S1 . . . . 179.93(19) ?
N1 C7 C8 C9 . . . . 7.2(3) ?
S1 C7 C8 C9 . . . . -173.62(15) ?
N1 C7 C8 C13 . . . . -171.42(18) ?
S1 C7 C8 C13 . . . . 7.8(3) ?
C13 C8 C9 C10 . . . . 0.9(3) ?
C7 C8 C9 C10 . . . . -177.73(18) ?
C8 C9 C10 C11 . . . . -0.5(3) ?
C9 C10 C11 N2 . . . . -179.97(19) ?
C9 C10 C11 C12 . . . . -0.7(3) ?
N2 C11 C12 C13 . . . . -179.35(19) ?
C10 C11 C12 C13 . . . . 1.4(3) ?
C11 C12 C13 C8 . . . . -1.0(3) ?
C9 C8 C13 C12 . . . . -0.2(3) ?
C7 C8 C13 C12 . . . . 178.42(18) ?
N2 C15 C16 N3 . . . . -179.05(18) ?
N2 C15 C16 C17 . . . . 1.3(3) ?
N3 C16 C17 C18 . . . . 1.1(4) ?
C15 C16 C17 C18 . . . . -179.2(2) ?
C16 C17 C18 C19 . . . . -0.1(4) ?
C17 C18 C19 C20 . . . . -0.3(4) ?
C18 C19 C20 N3 . . . . -0.3(4) ?
C8 C7 N1 C1 . . . . 179.53(17) ?
S1 C7 N1 C1 . . . . 0.3(2) ?
C2 C1 N1 C7 . . . . -179.93(18) ?
C6 C1 N1 C7 . . . . -0.9(2) ?
C12 C11 N2 C15 . . . . 6.3(3) ?
C10 C11 N2 C15 . . . . -174.45(18) ?
C12 C11 N2 O1 . . . . 177.22(15) ?
C10 C11 N2 O1 . . . . -3.5(3) ?
C16 C15 N2 C11 . . . . -84.0(3) ?
C16 C15 N2 O1 . . . . 104.04(17) ?
C17 C16 N3 C20 . . . . -1.7(3) ?
C15 C16 N3 C20 . . . . 178.7(2) ?
C19 C20 N3 C16 . . . . 1.3(4) ?
C1 C6 S1 C7 . . . . -0.75(15) ?
C5 C6 S1 C7 . . . . 178.4(2) ?
N1 C7 S1 C6 . . . . 0.28(16) ?
C8 C7 S1 C6 . . . . -179.01(16) ?

loop_
_cod_related_entry_id
_cod_related_entry_database
_cod_related_entry_code
1 ChemSpider 30655691
